data_7046257
loop_
_publ_author_name
'Huang, Yong'
'Kou, Xin'
'Duan, Yu-Lai'
'Ding, Fei-Fei'
'Yin, Yi-Fan'
'Wang, Wei'
'Yang, Ying'

_publ_section_title
;
 Magnesium and zinc complexes bearing NNO-tridentate ketiminate ligands:
 synthesis, structures and catalysis in the ring-opening polymerization of
 lactides.
;
_journal_issue 24
_journal_name_full 'Dalton transactions (Cambridge, England : 2003)'
_journal_page_first 8121
_journal_page_last 8133
_journal_paper_doi 10.1039/c8dt00888d
_journal_volume 47
_journal_year 2018
_chemical_formula_moiety 'C32 H42 Mg N8 O2'
_chemical_formula_sum 'C32 H42 Mg N8 O2'
_chemical_formula_weight 595.04
_space_group_crystal_system orthorhombic
_space_group_IT_number 56
_space_group_name_Hall '-P 2ab 2ac'
_space_group_name_H-M_alt 'P c c n'
_symmetry_space_group_name_Hall '-P 2ab 2ac'
_symmetry_space_group_name_H-M 'P c c n'
_atom_sites_solution_hydrogens mixed
_atom_sites_solution_primary direct
_atom_sites_solution_secondary difmap
_audit_creation_method SHELXL-2014/7
_audit_update_record
;
2018-04-16 deposited with the CCDC.
2018-05-08 downloaded from the CCDC.
;
_cell_angle_alpha 90
_cell_angle_beta 90
_cell_angle_gamma 90
_cell_formula_units_Z 4
_cell_length_a 9.4589(2)
_cell_length_b 21.5370(5)
_cell_length_c 15.3073(4)
_cell_measurement_reflns_used 3006
_cell_measurement_temperature 150.00(10)
_cell_measurement_theta_max 27.8080
_cell_measurement_theta_min 3.9080
_cell_volume 3118.35(13)
_computing_cell_refinement
;
CrysAlisPro, Agilent Technologies,
Version 1.171.37.33 (release 27-03-2014 CrysAlis171 .NET)
(compiled Mar 27 2014,17:12:48)
;
_computing_data_collection
;
CrysAlisPro, Agilent Technologies,
Version 1.171.37.33 (release 27-03-2014 CrysAlis171 .NET)
(compiled Mar 27 2014,17:12:48)
;
_computing_data_reduction
;
CrysAlisPro, Agilent Technologies,
Version 1.171.37.33 (release 27-03-2014 CrysAlis171 .NET)
(compiled Mar 27 2014,17:12:48)
;
_computing_molecular_graphics 'Bruker SHELXTL'
_computing_publication_material 'Bruker SHELXTL'
_computing_structure_refinement 'SHELXL-2014/7 (Sheldrick, 2014)'
_computing_structure_solution 'Bruker SHELXTL'
_diffrn_ambient_temperature 150.00(10)
_diffrn_detector_area_resol_mean 16.0733
_diffrn_measured_fraction_theta_full 0.998
_diffrn_measured_fraction_theta_max 0.998
_diffrn_measurement_device_type 'SuperNova, Dual, Cu at zero, Eos'
_diffrn_measurement_method '\w scans'
_diffrn_radiation_type MoK\a
_diffrn_radiation_wavelength 0.71073
_diffrn_reflns_av_R_equivalents 0.0270
_diffrn_reflns_av_unetI/netI 0.0367
_diffrn_reflns_Laue_measured_fraction_full 0.998
_diffrn_reflns_Laue_measured_fraction_max 0.998
_diffrn_reflns_limit_h_max 6
_diffrn_reflns_limit_h_min -11
_diffrn_reflns_limit_k_max 11
_diffrn_reflns_limit_k_min -25
_diffrn_reflns_limit_l_max 18
_diffrn_reflns_limit_l_min -8
_diffrn_reflns_number 6749
_diffrn_reflns_point_group_measured_fraction_full 0.998
_diffrn_reflns_point_group_measured_fraction_max 0.998
_diffrn_reflns_theta_full 25.046
_diffrn_reflns_theta_max 25.046
_diffrn_reflns_theta_min 3.160
_exptl_absorpt_coefficient_mu 0.100
_exptl_absorpt_correction_T_max 1.00000
_exptl_absorpt_correction_T_min 0.72566
_exptl_absorpt_correction_type multi-scan
_exptl_absorpt_process_details
;
CrysAlisPro, Agilent Technologies,
Version 1.171.37.33 (release 27-03-2014 CrysAlis171 .NET)
(compiled Mar 27 2014,17:12:48)
Empirical absorption correction using spherical harmonics,
 implemented in SCALE3 ABSPACK scaling algorithm.
;
_exptl_crystal_colour 'clear light colourless'
_exptl_crystal_density_diffrn 1.267
_exptl_crystal_density_method 'not measured'
_exptl_crystal_description plate
_exptl_crystal_F_000 1272
_exptl_crystal_size_max 0.32
_exptl_crystal_size_mid 0.26
_exptl_crystal_size_min 0.24
_refine_diff_density_max 0.306
_refine_diff_density_min -0.263
_refine_diff_density_rms 0.042
_refine_ls_extinction_method none
_refine_ls_goodness_of_fit_ref 1.005
_refine_ls_hydrogen_treatment mixed
_refine_ls_matrix_type full
_refine_ls_number_parameters 243
_refine_ls_number_reflns 2761
_refine_ls_number_restraints 0
_refine_ls_restrained_S_all 1.005
_refine_ls_R_factor_all 0.0560
_refine_ls_R_factor_gt 0.0449
_refine_ls_shift/su_max 0.000
_refine_ls_shift/su_mean 0.000
_refine_ls_structure_factor_coef Fsqd
_refine_ls_weighting_details 'w=1/[\s^2^(Fo^2^)+(0.0500P)^2^+2.4000P] where P=(Fo^2^+2Fc^2^)/3'
_refine_ls_weighting_scheme calc
_refine_ls_wR_factor_gt 0.1153
_refine_ls_wR_factor_ref 0.1215
_reflns_Friedel_coverage 0.000
_reflns_number_gt 2265
_reflns_number_total 2761
_reflns_threshold_expression 'I > 2\s(I)'
_cod_data_source_file c8dt00888d2.cif
_cod_data_source_block HY79
_cod_depositor_comments 'Adding full bibliography for 7046254--7046259.cif.'
_cod_database_code 7046257
_shelx_shelxl_version_number 2014/7
_shelx_space_group_comment
;
The symmetry employed for this shelxl refinement is uniquely defined
by the following loop, which should always be used as a source of
symmetry information in preference to the above space-group names.
They are only intended as comments.
;

loop_
_space_group_symop_operation_xyz
'x, y, z'
'-x+1/2, -y+1/2, z'
'x+1/2, -y, -z+1/2'
'-x, y+1/2, -z+1/2'
'-x, -y, -z'
'x-1/2, y-1/2, -z'
'-x-1/2, y, z-1/2'
'x, -y-1/2, z-1/2'

loop_
_atom_site_label
_atom_site_type_symbol
_atom_site_fract_x
_atom_site_fract_y
_atom_site_fract_z
_atom_site_U_iso_or_equiv
_atom_site_adp_type
_atom_site_occupancy
_atom_site_site_symmetry_order
_atom_site_calc_flag
_atom_site_refinement_flags_posn
_atom_site_refinement_flags_adp
_atom_site_refinement_flags_occupancy
_atom_site_disorder_assembly
_atom_site_disorder_group
Mg1 Mg 0.2500 0.2500 0.82955(6) 0.0219(2) Uani 1 2 d S T P E .
O1 O 0.32835(15) 0.30729(6) 0.74011(10) 0.0339(4) Uani 1 1 d . . . . .
N1 N 0.34546(17) 0.39717(7) 0.65736(11) 0.0253(4) Uani 1 1 d . . . . .
N2 N 0.06516(17) 0.30994(8) 0.83411(11) 0.0273(4) Uani 1 1 d . . . . .
N3 N 0.26662(19) 0.45032(7) 0.63972(12) 0.0301(4) Uani 1 1 d . . . . .
N4 N 0.1071(2) 0.19833(8) 0.93282(14) 0.0413(5) Uani 1 1 d . . . . .
C1 C 0.1496(2) 0.44428(9) 0.68557(14) 0.0278(5) Uani 1 1 d . . . . .
C2 C 0.1466(2) 0.38785(8) 0.73509(13) 0.0235(4) Uani 1 1 d . . . . .
C3 C 0.2759(2) 0.35843(9) 0.71468(13) 0.0244(4) Uani 1 1 d . . . . .
C4 C 0.4870(2) 0.39416(9) 0.62648(13) 0.0265(5) Uani 1 1 d . . . . .
C5 C 0.5722(2) 0.34252(10) 0.64062(15) 0.0316(5) Uani 1 1 d . . . . .
H5A H 0.5365 0.3077 0.6690 0.038 Uiso 1 1 calc R U . . .
C6 C 0.7112(2) 0.34369(10) 0.61171(16) 0.0381(6) Uani 1 1 d . . . . .
H6A H 0.7689 0.3094 0.6213 0.046 Uiso 1 1 calc R U . . .
C7 C 0.7654(2) 0.39488(11) 0.56897(16) 0.0408(6) Uani 1 1 d . . . . .
H7A H 0.8591 0.3952 0.5506 0.049 Uiso 1 1 calc R U . . .
C8 C 0.6803(3) 0.44507(11) 0.55382(17) 0.0442(6) Uani 1 1 d . . . . .
H8A H 0.7161 0.4793 0.5241 0.053 Uiso 1 1 calc R U . . .
C9 C 0.5414(2) 0.44531(10) 0.58235(15) 0.0363(6) Uani 1 1 d . . . . .
H9A H 0.4844 0.4797 0.5720 0.044 Uiso 1 1 calc R U . . .
C10 C 0.0460(3) 0.49698(11) 0.6778(2) 0.0430(6) Uani 1 1 d . . . . .
H10A H 0.084(3) 0.5274(14) 0.6386(19) 0.064 Uiso 1 1 d . U . . .
H10B H -0.048(3) 0.4826(13) 0.6570(19) 0.064 Uiso 1 1 d . U . . .
H10C H 0.037(3) 0.5174(13) 0.730(2) 0.064 Uiso 1 1 d . U . . .
C11 C 0.0419(2) 0.36257(9) 0.79437(13) 0.0249(4) Uani 1 1 d . . . . .
C12 C -0.0937(2) 0.39810(10) 0.80874(16) 0.0371(6) Uani 1 1 d . . . . .
H12A H -0.0924 0.4354 0.7744 0.056 Uiso 1 1 calc R U . . .
H12B H -0.1726 0.3729 0.7915 0.056 Uiso 1 1 calc R U . . .
H12C H -0.1024 0.4086 0.8694 0.056 Uiso 1 1 calc R U . . .
C13 C -0.0481(3) 0.28500(14) 0.8902(2) 0.0459(7) Uani 1 1 d . . . . .
H13A H -0.139(6) 0.286(3) 0.865(3) 0.055 Uiso 0.7 1 d . U P A 1
H13B H -0.050(5) 0.304(2) 0.941(4) 0.055 Uiso 0.7 1 d . U P B 1
H13D H -0.082(11) 0.322(5) 0.935(8) 0.055 Uiso 0.3 1 d . U P C 2
H13C H -0.146(13) 0.280(6) 0.835(6) 0.055 Uiso 0.3 1 d . U P D 2
C14A C -0.0268(3) 0.21204(14) 0.8992(2) 0.0324(7) Uani 0.7 1 d . . P E 1
H14A H -0.0988 0.1952 0.9377 0.039 Uiso 0.7 1 calc R U P E 1
H14B H -0.0376 0.1927 0.8424 0.039 Uiso 0.7 1 calc R U P E 1
C14B C 0.0217(7) 0.2473(3) 0.9641(5) 0.0296(15) Uani 0.3 1 d . . P E 2
H14C H 0.0792 0.2749 0.9994 0.035 Uiso 0.3 1 calc R U P E 2
H14D H -0.0516 0.2302 1.0014 0.035 Uiso 0.3 1 calc R U P E 2
C15A C 0.1073(4) 0.21786(17) 1.0321(2) 0.0427(9) Uani 0.7 1 d . . P E 1
H15A H 0.1981 0.2090 1.0571 0.064 Uiso 0.7 1 calc R U P E 1
H15B H 0.0881 0.2615 1.0367 0.064 Uiso 0.7 1 calc R U P E 1
H15C H 0.0357 0.1950 1.0627 0.064 Uiso 0.7 1 calc R U P E 1
C15B C -0.0096(8) 0.1608(3) 0.8662(5) 0.0340(17) Uani 0.3 1 d . . P E 2
H15D H -0.0583 0.1906 0.8306 0.051 Uiso 0.3 1 calc R U P E 2
H15E H 0.0407 0.1322 0.8295 0.051 Uiso 0.3 1 calc R U P E 2
H15F H -0.0768 0.1385 0.9012 0.051 Uiso 0.3 1 calc R U P E 2
C16A C 0.1425(5) 0.13130(18) 0.9367(3) 0.0414(10) Uani 0.7 1 d . . P E 1
H16A H 0.2358 0.1262 0.9604 0.062 Uiso 0.7 1 calc R U P E 1
H16B H 0.0754 0.1102 0.9732 0.062 Uiso 0.7 1 calc R U P E 1
H16C H 0.1394 0.1140 0.8789 0.062 Uiso 0.7 1 calc R U P E 1
C16B C 0.1654(11) 0.1545(4) 0.9769(8) 0.046(3) Uani 0.3 1 d . . P E 2
H16D H 0.2173 0.1279 0.9381 0.069 Uiso 0.3 1 calc R U P E 2
H16E H 0.2287 0.1721 1.0192 0.069 Uiso 0.3 1 calc R U P E 2
H16F H 0.0938 0.1309 1.0063 0.069 Uiso 0.3 1 calc R U P E 2

loop_
_atom_site_aniso_label
_atom_site_aniso_U_11
_atom_site_aniso_U_22
_atom_site_aniso_U_33
_atom_site_aniso_U_23
_atom_site_aniso_U_13
_atom_site_aniso_U_12
Mg1 0.0215(5) 0.0182(4) 0.0260(5) 0.000 0.000 -0.0039(4)
O1 0.0256(8) 0.0293(8) 0.0469(9) 0.0147(7) 0.0098(7) 0.0045(6)
N1 0.0274(9) 0.0194(8) 0.0291(9) 0.0023(7) 0.0040(7) -0.0018(7)
N2 0.0211(8) 0.0317(9) 0.0291(9) 0.0052(8) 0.0043(7) -0.0026(7)
N3 0.0356(10) 0.0191(8) 0.0356(10) 0.0040(8) 0.0032(8) 0.0012(8)
N4 0.0344(10) 0.0283(10) 0.0613(14) 0.0109(10) 0.0184(10) -0.0006(8)
C1 0.0312(11) 0.0219(10) 0.0304(11) -0.0016(9) 0.0015(9) 0.0005(9)
C2 0.0258(10) 0.0180(9) 0.0266(11) -0.0026(8) -0.0004(8) -0.0014(8)
C3 0.0262(10) 0.0218(9) 0.0253(11) 0.0005(9) 0.0000(8) -0.0038(8)
C4 0.0286(10) 0.0252(10) 0.0258(11) -0.0024(9) 0.0055(9) -0.0058(9)
C5 0.0328(12) 0.0255(11) 0.0365(12) -0.0021(9) 0.0085(10) -0.0039(9)
C6 0.0336(12) 0.0337(12) 0.0471(14) -0.0061(11) 0.0092(11) 0.0035(10)
C7 0.0321(12) 0.0402(13) 0.0502(15) -0.0087(11) 0.0166(11) -0.0071(11)
C8 0.0455(14) 0.0357(13) 0.0513(15) 0.0030(12) 0.0208(12) -0.0098(11)
C9 0.0392(12) 0.0281(11) 0.0418(13) 0.0044(10) 0.0121(11) -0.0011(10)
C10 0.0475(15) 0.0275(12) 0.0540(16) 0.0096(12) 0.0103(13) 0.0073(11)
C11 0.0243(10) 0.0240(10) 0.0263(11) -0.0059(9) -0.0008(8) -0.0036(8)
C12 0.0334(12) 0.0319(12) 0.0461(14) 0.0025(11) 0.0114(11) 0.0068(10)
C13 0.0270(13) 0.0556(17) 0.0550(17) 0.0254(14) 0.0148(13) 0.0068(12)
C14A 0.0238(15) 0.0346(17) 0.0388(18) 0.0086(15) 0.0064(14) -0.0079(13)
C14B 0.028(4) 0.030(3) 0.031(4) 0.004(3) 0.012(3) -0.004(3)
C15A 0.0386(18) 0.056(2) 0.0338(18) 0.0086(17) 0.0091(15) -0.0043(16)
C15B 0.034(4) 0.030(4) 0.038(4) -0.005(3) 0.004(3) -0.015(3)
C16A 0.040(2) 0.030(2) 0.054(3) 0.0145(19) 0.014(2) -0.0001(19)
C16B 0.034(5) 0.037(6) 0.066(8) 0.026(5) 0.014(5) -0.002(4)

loop_
_atom_type_symbol
_atom_type_description
_atom_type_scat_dispersion_real
_atom_type_scat_dispersion_imag
_atom_type_scat_source
C C 0.0033 0.0016 'International Tables Vol C Tables 4.2.6.8 and 6.1.1.4'
H H 0.0000 0.0000 'International Tables Vol C Tables 4.2.6.8 and 6.1.1.4'
N N 0.0061 0.0033 'International Tables Vol C Tables 4.2.6.8 and 6.1.1.4'
O O 0.0106 0.0060 'International Tables Vol C Tables 4.2.6.8 and 6.1.1.4'
Mg Mg 0.0486 0.0363 'International Tables Vol C Tables 4.2.6.8 and 6.1.1.4'

loop_
_geom_angle_atom_site_label_1
_geom_angle_atom_site_label_2
_geom_angle_atom_site_label_3
_geom_angle
_geom_angle_site_symmetry_1
_geom_angle_site_symmetry_3
O1 Mg1 O1 92.86(10) . 2
O1 Mg1 N2 95.21(6) . 2
O1 Mg1 N2 87.32(6) 2 2
O1 Mg1 N2 87.32(6) . .
O1 Mg1 N2 95.21(6) 2 .
N2 Mg1 N2 176.33(10) 2 .
O1 Mg1 N4 165.63(6) . .
O1 Mg1 N4 87.43(7) 2 .
N2 Mg1 N4 99.15(7) 2 .
N2 Mg1 N4 78.34(6) . .
O1 Mg1 N4 87.43(7) . 2
O1 Mg1 N4 165.63(6) 2 2
N2 Mg1 N4 78.34(6) 2 2
N2 Mg1 N4 99.15(7) . 2
N4 Mg1 N4 95.84(11) . 2
C3 O1 Mg1 127.21(13) . .
C3 N1 N3 111.44(16) . .
C3 N1 C4 129.33(17) . .
N3 N1 C4 118.52(15) . .
C11 N2 C13 117.73(18) . .
C11 N2 Mg1 129.51(14) . .
C13 N2 Mg1 112.75(14) . .
C1 N3 N1 105.39(16) . .
C16B N4 C14B 128.0(6) . .
C14A N4 C16A 115.1(3) . .
C14A N4 C15A 107.4(2) . .
C16A N4 C15A 102.8(3) . .
C16B N4 C15B 104.1(6) . .
C14B N4 C15B 100.7(4) . .
C16B N4 Mg1 116.9(5) . .
C14A N4 Mg1 99.97(16) . .
C14B N4 Mg1 101.7(3) . .
C16A N4 Mg1 110.9(2) . .
C15A N4 Mg1 121.29(17) . .
C15B N4 Mg1 101.2(3) . .
N3 C1 C2 112.51(18) . .
N3 C1 C10 115.54(19) . .
C2 C1 C10 131.9(2) . .
C3 C2 C1 104.23(17) . .
C3 C2 C11 124.17(17) . .
C1 C2 C11 131.60(18) . .
O1 C3 N1 122.29(18) . .
O1 C3 C2 131.28(18) . .
N1 C3 C2 106.42(16) . .
C5 C4 C9 119.67(19) . .
C5 C4 N1 122.04(18) . .
C9 C4 N1 118.28(18) . .
C6 C5 C4 119.0(2) . .
C6 C5 H5A 120.5 . .
C4 C5 H5A 120.5 . .
C7 C6 C5 121.2(2) . .
C7 C6 H6A 119.4 . .
C5 C6 H6A 119.4 . .
C8 C7 C6 119.5(2) . .
C8 C7 H7A 120.2 . .
C6 C7 H7A 120.2 . .
C7 C8 C9 120.5(2) . .
C7 C8 H8A 119.7 . .
C9 C8 H8A 119.7 . .
C8 C9 C4 120.1(2) . .
C8 C9 H9A 120.0 . .
C4 C9 H9A 120.0 . .
C1 C10 H10A 108.8(17) . .
C1 C10 H10B 112.0(17) . .
H10A C10 H10B 110(2) . .
C1 C10 H10C 110.6(18) . .
H10A C10 H10C 105(2) . .
H10B C10 H10C 110(2) . .
N2 C11 C2 120.20(18) . .
N2 C11 C12 121.03(18) . .
C2 C11 C12 118.77(18) . .
C11 C12 H12A 109.5 . .
C11 C12 H12B 109.5 . .
H12A C12 H12B 109.5 . .
C11 C12 H12C 109.5 . .
H12A C12 H12C 109.5 . .
H12B C12 H12C 109.5 . .
N2 C13 C14B 107.9(3) . .
N2 C13 C14A 108.6(2) . .
N2 C13 H13A 114(3) . .
C14A C13 H13A 101(3) . .
N2 C13 H13B 111(4) . .
C14A C13 H13B 113(3) . .
H13A C13 H13B 109(4) . .
N2 C13 H13D 108(6) . .
C14B C13 H13D 93(6) . .
N2 C13 H13C 100(5) . .
C14B C13 H13C 140(6) . .
H13D C13 H13C 105(8) . .
N4 C14A C13 110.8(2) . .
N4 C14A H14A 109.5 . .
C13 C14A H14A 109.5 . .
N4 C14A H14B 109.5 . .
C13 C14A H14B 109.5 . .
H14A C14A H14B 108.1 . .
N4 C14B C13 112.9(5) . .
N4 C14B H14C 109.0 . .
C13 C14B H14C 109.0 . .
N4 C14B H14D 109.0 . .
C13 C14B H14D 109.0 . .
H14C C14B H14D 107.8 . .
N4 C15A H15A 109.5 . .
N4 C15A H15B 109.5 . .
H15A C15A H15B 109.5 . .
N4 C15A H15C 109.5 . .
H15A C15A H15C 109.5 . .
H15B C15A H15C 109.5 . .
N4 C15B H15D 109.5 . .
N4 C15B H15E 109.5 . .
H15D C15B H15E 109.5 . .
N4 C15B H15F 109.5 . .
H15D C15B H15F 109.5 . .
H15E C15B H15F 109.5 . .
N4 C16A H16A 109.5 . .
N4 C16A H16B 109.5 . .
H16A C16A H16B 109.5 . .
N4 C16A H16C 109.5 . .
H16A C16A H16C 109.5 . .
H16B C16A H16C 109.5 . .
N4 C16B H16D 109.5 . .
N4 C16B H16E 109.5 . .
H16D C16B H16E 109.5 . .
N4 C16B H16F 109.5 . .
H16D C16B H16F 109.5 . .
H16E C16B H16F 109.5 . .

loop_
_geom_bond_atom_site_label_1
_geom_bond_atom_site_label_2
_geom_bond_distance
_geom_bond_site_symmetry_2
Mg1 O1 1.9865(15) .
Mg1 O1 1.9866(15) 2
Mg1 N2 2.1744(17) 2
Mg1 N2 2.1745(16) .
Mg1 N4 2.3588(19) .
Mg1 N4 2.3588(19) 2
O1 C3 1.269(2) .
N1 C3 1.378(2) .
N1 N3 1.393(2) .
N1 C4 1.422(3) .
N2 C11 1.305(3) .
N2 C13 1.474(3) .
N3 C1 1.317(3) .
N4 C16B 1.284(10) .
N4 C14A 1.399(4) .
N4 C14B 1.412(7) .
N4 C16A 1.483(4) .
N4 C15A 1.576(4) .
N4 C15B 1.706(7) .
C1 C2 1.433(3) .
C1 C10 1.505(3) .
C2 C3 1.413(3) .
C2 C11 1.449(3) .
C4 C5 1.390(3) .
C4 C9 1.391(3) .
C5 C6 1.388(3) .
C5 H5A 0.9300 .
C6 C7 1.381(3) .
C6 H6A 0.9300 .
C7 C8 1.367(3) .
C7 H7A 0.9300 .
C8 C9 1.385(3) .
C8 H8A 0.9300 .
C9 H9A 0.9300 .
C10 H10A 0.96(3) .
C10 H10B 1.00(3) .
C10 H10C 0.92(3) .
C11 C12 1.510(3) .
C12 H12A 0.9600 .
C12 H12B 0.9600 .
C12 H12C 0.9600 .
C13 C14B 1.542(8) .
C13 C14A 1.590(4) .
C13 H13A 0.95(6) .
C13 H13B 0.87(6) .
C13 H13D 1.09(11) .
C13 H13C 1.26(10) .
C14A H14A 0.9700 .
C14A H14B 0.9700 .
C14B H14C 0.9700 .
C14B H14D 0.9700 .
C15A H15A 0.9600 .
C15A H15B 0.9600 .
C15A H15C 0.9600 .
C15B H15D 0.9600 .
C15B H15E 0.9600 .
C15B H15F 0.9600 .
C16A H16A 0.9600 .
C16A H16B 0.9600 .
C16A H16C 0.9600 .
C16B H16D 0.9600 .
C16B H16E 0.9600 .
C16B H16F 0.9600 .
